data_7237931
loop_
_publ_author_name
'Gao, Ji-Xing'
'Wang, Zhong-Xia'
'Tang, Yuan-Yuan'
'Liu, Yu-Ling'
'Zhou, Lin'
'Chen, Xiao-Gang'
'Zhang, Wan-Ying'
'Xiong, Ren-Gen'

_publ_section_title
;
 The distinguishing of cis--trans isomers enabled via
 dielectric/ferroelectric signal feedback in a supramolecular
 Cu(1,10-phenanthroline)2SeO4&#x00B7;(diol) system
;
_journal_issue 35
_journal_name_full 'Journal of Materials Chemistry C'
_journal_page_first 11022
_journal_paper_doi 10.1039/C9TC03462E
_journal_volume 7
_journal_year 2019
_chemical_formula_sum 'C30 H28 Cu N4 O6 Se'
_chemical_formula_weight 683.06
_space_group_crystal_system monoclinic
_space_group_IT_number 9
_space_group_name_Hall 'C -2yc'
_space_group_name_H-M_alt 'C 1 c 1'
_atom_sites_solution_hydrogens mixed
_audit_creation_method SHELXL-2014/7
_audit_update_record
;
2019-08-04 deposited with the CCDC.	2019-08-19 downloaded from the CCDC.
;
_cell_angle_alpha 90
_cell_angle_beta 125.116(8)
_cell_angle_gamma 90
_cell_formula_units_Z 4
_cell_length_a 17.320(3)
_cell_length_b 14.524(3)
_cell_length_c 13.424(4)
_cell_measurement_reflns_used 4262
_cell_measurement_temperature 293(2)
_cell_measurement_theta_max 27.5243
_cell_measurement_theta_min 3.2466
_cell_volume 2762.3(11)
_computing_structure_refinement 'SHELXL-2014/7 (Sheldrick, 2014)'
_diffrn_ambient_temperature 293(2)
_diffrn_measured_fraction_theta_full 0.996
_diffrn_measured_fraction_theta_max 0.996
_diffrn_measurement_device_type 'Rigaku saturn 724'
_diffrn_radiation_type MoK\a
_diffrn_radiation_wavelength 0.71073
_diffrn_reflns_av_R_equivalents 0.0422
_diffrn_reflns_av_unetI/netI 0.0620
_diffrn_reflns_Laue_measured_fraction_full 0.996
_diffrn_reflns_Laue_measured_fraction_max 0.996
_diffrn_reflns_limit_h_max 22
_diffrn_reflns_limit_h_min -22
_diffrn_reflns_limit_k_max 18
_diffrn_reflns_limit_k_min -18
_diffrn_reflns_limit_l_max 17
_diffrn_reflns_limit_l_min -17
_diffrn_reflns_number 14821
_diffrn_reflns_point_group_measured_fraction_full 0.996
_diffrn_reflns_point_group_measured_fraction_max 0.996
_diffrn_reflns_theta_full 25.242
_diffrn_reflns_theta_max 27.462
_diffrn_reflns_theta_min 3.247
_exptl_absorpt_coefficient_mu 2.161
_exptl_absorpt_correction_T_max 1.0000
_exptl_absorpt_correction_T_min 0.8606
_exptl_absorpt_correction_type multi-scan
_exptl_crystal_colour blue
_exptl_crystal_density_diffrn 1.643
_exptl_crystal_description block
_exptl_crystal_F_000 1388
_exptl_crystal_size_max 0.22
_exptl_crystal_size_mid 0.21
_exptl_crystal_size_min 0.18
_refine_diff_density_max 0.730
_refine_diff_density_min -0.444
_refine_diff_density_rms 0.079
_refine_ls_abs_structure_details
;
 Refined as an inversion twin.
;
_refine_ls_abs_structure_Flack 0.844(16)
_refine_ls_extinction_method none
_refine_ls_goodness_of_fit_ref 1.042
_refine_ls_hydrogen_treatment constr
_refine_ls_matrix_type full
_refine_ls_number_parameters 380
_refine_ls_number_reflns 6285
_refine_ls_number_restraints 2
_refine_ls_restrained_S_all 1.042
_refine_ls_R_factor_all 0.0515
_refine_ls_R_factor_gt 0.0456
_refine_ls_shift/su_max 0.004
_refine_ls_shift/su_mean 0.000
_refine_ls_structure_factor_coef Fsqd
_refine_ls_weighting_details 'w=1/[\s^2^(Fo^2^)+(0.0476P)^2^] where P=(Fo^2^+2Fc^2^)/3'
_refine_ls_weighting_scheme calc
_refine_ls_wR_factor_gt 0.0967
_refine_ls_wR_factor_ref 0.1005
_reflns_Friedel_coverage 0.997
_reflns_Friedel_fraction_full 0.996
_reflns_Friedel_fraction_max 0.997
_reflns_number_gt 5728
_reflns_number_total 6285
_reflns_threshold_expression 'I > 2\s(I)'
_cod_data_source_file c9tc03462e2.cif
_cod_data_source_block 1
_cod_depositor_comments
;
The following automatic conversions were performed:

data item '_exptl_absorpt_correction_type' value 'Multi-scan' was
changed to 'multi-scan' in accordance with the
/home/saulius/struct/COD-crude-data/automatic-downloads/DataCite-retrospective/RSC/depositions/lib/dictionaries/cif_core.dic
dictionary named 'cif_core.dic' version 2.4.2 last updated on
2011-04-26.

Automatic conversion script
Id: cif_fix_values 6909 2019-04-08 15:41:33Z antanas 
;
_cod_original_sg_symbol_H-M 'C c'
_cod_database_code 7237931
_shelx_shelxl_version_number 2014/7
_shelx_space_group_comment
;
The symmetry employed for this shelxl refinement is uniquely defined
by the following loop, which should always be used as a source of
symmetry information in preference to the above space-group names.
They are only intended as comments.
;

loop_
_space_group_symop_operation_xyz
'x, y, z'
'x, -y, z+1/2'
'x+1/2, y+1/2, z'
'x+1/2, -y+1/2, z+1/2'

loop_
_atom_site_label
_atom_site_type_symbol
_atom_site_fract_x
_atom_site_fract_y
_atom_site_fract_z
_atom_site_U_iso_or_equiv
_atom_site_adp_type
_atom_site_occupancy
_atom_site_site_symmetry_order
_atom_site_calc_flag
_atom_site_refinement_flags_posn
_atom_site_refinement_flags_adp
Se1 Se 0.08287(5) 0.46679(4) 0.23395(6) 0.03448(17) Uani 1 1 d . .
Cu1 Cu 0.09393(5) 0.68924(5) 0.22405(6) 0.03196(19) Uani 1 1 d . .
O1 O 0.0570(4) 0.5652(3) 0.1590(5) 0.0469(12) Uani 1 1 d . .
N4 N 0.1913(4) 0.7798(4) 0.3599(5) 0.0315(12) Uani 1 1 d . .
C4 C 0.2521(5) 0.8118(4) 0.3355(6) 0.0310(13) Uani 1 1 d . .
N3 N 0.1851(4) 0.6998(4) 0.1779(5) 0.0340(12) Uani 1 1 d . .
N1 N 0.0010(4) 0.7087(4) 0.2663(5) 0.0319(12) Uani 1 1 d . .
N2 N -0.0084(4) 0.7815(4) 0.0741(5) 0.0318(12) Uani 1 1 d . .
C10 C 0.3793(6) 0.9109(6) 0.3694(8) 0.044(2) Uani 1 1 d . .
H10A H 0.4228 0.9576 0.4130 0.052 Uiso 1 1 calc R U
C11 C -0.0675(5) 0.8159(4) 0.1004(6) 0.0316(14) Uani 1 1 d . .
C12 C 0.3239(6) 0.9155(5) 0.5046(7) 0.0422(18) Uani 1 1 d . .
H12A H 0.3661 0.9622 0.5520 0.051 Uiso 1 1 calc R U
C13 C 0.3042(6) 0.7501(6) 0.1108(7) 0.0445(19) Uani 1 1 d . .
H13A H 0.3427 0.7671 0.0864 0.053 Uiso 1 1 calc R U
C14 C -0.1929(6) 0.9183(5) 0.0638(9) 0.051(2) Uani 1 1 d . .
H14A H -0.2359 0.9651 0.0186 0.061 Uiso 1 1 calc R U
C15 C -0.1387(6) 0.9174(6) -0.0724(8) 0.049(2) Uani 1 1 d . .
H15A H -0.1813 0.9633 -0.1216 0.059 Uiso 1 1 calc R U
C16 C 0.2431(5) 0.6778(6) 0.0559(7) 0.0480(19) Uani 1 1 d . .
H16A H 0.2412 0.6441 -0.0044 0.058 Uiso 1 1 calc R U
C17 C 0.2482(5) 0.7701(4) 0.2362(6) 0.0305(13) Uani 1 1 d . .
C18 C 0.1992(5) 0.8118(5) 0.4579(7) 0.0379(16) Uani 1 1 d . .
H18A H 0.1601 0.7883 0.4784 0.045 Uiso 1 1 calc R U
C19 C -0.0145(5) 0.8132(5) -0.0213(7) 0.0415(17) Uani 1 1 d . .
H19A H 0.0267 0.7897 -0.0385 0.050 Uiso 1 1 calc R U
O4 O 0.1769(5) 0.4203(4) 0.2574(7) 0.0659(19) Uani 1 1 d . .
C21 C -0.0620(5) 0.7791(5) 0.2027(7) 0.0346(15) Uani 1 1 d . .
O3 O -0.0081(4) 0.4021(4) 0.1492(5) 0.0469(13) Uani 1 1 d . .
C23 C 0.3084(5) 0.7981(6) 0.2037(7) 0.0372(16) Uani 1 1 d . .
C24 C 0.3206(5) 0.8811(5) 0.4054(6) 0.0346(14) Uani 1 1 d . .
C25 C 0.3734(5) 0.8730(5) 0.2730(7) 0.0442(18) Uani 1 1 d . .
H25A H 0.4117 0.8954 0.2508 0.053 Uiso 1 1 calc R U
C26 C -0.1885(6) 0.8846(6) 0.1578(8) 0.053(2) Uani 1 1 d . .
H26A H -0.2277 0.9084 0.1778 0.063 Uiso 1 1 calc R U
C27 C -0.1346(5) 0.8859(5) 0.0288(7) 0.0412(16) Uani 1 1 d . .
C28 C -0.1196(6) 0.7680(6) 0.3264(9) 0.051(2) Uani 1 1 d . .
H28A H -0.1589 0.7877 0.3485 0.062 Uiso 1 1 calc R U
C29 C -0.0574(6) 0.6960(6) 0.3883(7) 0.052(2) Uani 1 1 d . .
H29A H -0.0549 0.6664 0.4516 0.062 Uiso 1 1 calc R U
C30 C 0.1834(5) 0.6546(5) 0.0908(7) 0.0407(16) Uani 1 1 d . .
H30A H 0.1412 0.6061 0.0518 0.049 Uiso 1 1 calc R U
C31 C -0.1233(5) 0.8108(5) 0.2311(7) 0.0406(16) Uani 1 1 d . .
C32 C 0.2655(5) 0.8808(5) 0.5319(7) 0.0443(17) Uani 1 1 d . .
H32A H 0.2691 0.9025 0.5996 0.053 Uiso 1 1 calc R U
C33 C 0.0005(5) 0.6690(6) 0.3548(7) 0.0432(17) Uani 1 1 d . .
H33A H 0.0417 0.6202 0.3965 0.052 Uiso 1 1 calc R U
O2 O 0.0960(4) 0.4858(4) 0.3637(5) 0.0605(15) Uani 1 1 d . .
C35 C -0.0794(6) 0.8803(6) -0.0990(7) 0.0482(19) Uani 1 1 d . .
H35A H -0.0824 0.8996 -0.1672 0.058 Uiso 1 1 calc R U
O6 O 0.1297(5) 0.7509(4) 0.6318(6) 0.0675(17) Uani 1 1 d . .
H6C H 0.1449 0.7028 0.6753 0.081 Uiso 1 1 d R U
O5 O 0.0298(5) 0.7782(5) 0.7444(9) 0.095(3) Uani 1 1 d . .
H5C H 0.0221 0.7239 0.7165 0.115 Uiso 1 1 d R U
C84 C 0.0759(13) 0.9764(9) 0.7740(14) 0.105(5) Uani 1 1 d . .
H84A H 0.0888 1.0325 0.8204 0.126 Uiso 1 1 calc R U
H84B H 0.0095 0.9617 0.7324 0.126 Uiso 1 1 calc R U
C86 C 0.0818(9) 0.9068(7) 0.6118(10) 0.070(3) Uani 1 1 d . .
H86A H 0.0978 0.9174 0.5543 0.084 Uiso 1 1 calc R U
H86B H 0.0156 0.8900 0.5663 0.084 Uiso 1 1 calc R U
C85 C 0.0986(9) 0.9905(7) 0.6821(10) 0.081(4) Uani 1 1 d . .
H85A H 0.0598 1.0399 0.6271 0.097 Uiso 1 1 calc R U
H85B H 0.1642 1.0085 0.7240 0.097 Uiso 1 1 calc R U
C81 C 0.1437(7) 0.8277(6) 0.7006(9) 0.058(2) Uani 1 1 d . .
H81A H 0.2102 0.8458 0.7455 0.070 Uiso 1 1 calc R U
C82 C 0.1194(8) 0.8131(7) 0.7886(8) 0.071(3) Uani 1 1 d . .
H82A H 0.1648 0.7680 0.8477 0.085 Uiso 1 1 calc R U
C83 C 0.1353(10) 0.8988(7) 0.8585(10) 0.084(3) Uani 1 1 d . .
H83A H 0.2015 0.9157 0.9042 0.100 Uiso 1 1 calc R U
H83B H 0.1194 0.8881 0.9160 0.100 Uiso 1 1 calc R U

loop_
_atom_site_aniso_label
_atom_site_aniso_U_11
_atom_site_aniso_U_22
_atom_site_aniso_U_33
_atom_site_aniso_U_23
_atom_site_aniso_U_13
_atom_site_aniso_U_12
Se1 0.0337(3) 0.0255(3) 0.0415(3) -0.0012(3) 0.0200(3) -0.0010(3)
Cu1 0.0326(4) 0.0268(3) 0.0432(4) -0.0017(4) 0.0257(3) -0.0020(4)
O1 0.059(3) 0.031(3) 0.051(3) -0.002(2) 0.032(3) -0.008(2)
N4 0.033(3) 0.028(3) 0.037(3) 0.001(2) 0.022(3) -0.001(2)
C4 0.028(3) 0.027(3) 0.036(3) 0.004(3) 0.017(3) 0.000(3)
N3 0.030(3) 0.038(3) 0.037(3) -0.004(2) 0.021(3) -0.003(2)
N1 0.035(3) 0.027(3) 0.039(3) -0.001(2) 0.025(3) -0.002(2)
N2 0.031(3) 0.028(3) 0.035(3) -0.003(2) 0.017(3) -0.001(2)
C10 0.028(4) 0.045(5) 0.049(5) 0.007(3) 0.017(4) -0.007(3)
C11 0.031(3) 0.028(3) 0.037(4) -0.006(3) 0.021(3) -0.005(3)
C12 0.033(4) 0.034(4) 0.042(5) -0.004(3) 0.012(4) -0.003(3)
C13 0.042(4) 0.059(5) 0.044(4) 0.007(4) 0.031(4) 0.000(4)
C14 0.041(5) 0.036(4) 0.066(6) -0.003(4) 0.025(5) 0.010(3)
C15 0.044(5) 0.047(5) 0.039(5) 0.001(3) 0.013(4) 0.000(3)
C16 0.045(4) 0.066(5) 0.043(4) 0.001(4) 0.031(4) 0.009(4)
C17 0.033(3) 0.027(3) 0.033(3) 0.006(2) 0.019(3) 0.004(3)
C18 0.043(4) 0.034(4) 0.041(4) -0.005(3) 0.027(4) -0.003(3)
C19 0.041(4) 0.046(4) 0.037(4) -0.001(3) 0.022(3) -0.007(3)
O4 0.051(3) 0.052(4) 0.108(6) -0.007(3) 0.053(4) 0.005(3)
C21 0.030(3) 0.032(3) 0.043(4) -0.007(3) 0.022(3) -0.007(3)
O3 0.044(3) 0.036(3) 0.057(3) -0.002(2) 0.026(3) -0.011(2)
C23 0.029(4) 0.047(4) 0.040(4) 0.005(3) 0.023(3) -0.001(3)
C24 0.030(3) 0.026(4) 0.037(4) 0.001(3) 0.013(3) -0.001(3)
C25 0.034(4) 0.045(4) 0.057(5) 0.007(4) 0.028(4) -0.008(3)
C26 0.036(4) 0.057(5) 0.067(6) -0.019(4) 0.030(4) 0.004(4)
C27 0.031(3) 0.035(4) 0.046(4) 0.001(3) 0.016(3) 0.003(3)
C28 0.044(4) 0.064(6) 0.059(5) -0.007(4) 0.037(4) 0.001(4)
C29 0.052(5) 0.073(6) 0.048(5) -0.007(4) 0.039(4) -0.012(4)
C30 0.039(4) 0.047(4) 0.044(4) -0.010(3) 0.028(4) -0.003(3)
C31 0.034(4) 0.041(4) 0.049(4) -0.010(3) 0.026(3) -0.005(3)
C32 0.041(4) 0.046(4) 0.039(4) -0.007(3) 0.019(4) 0.002(3)
C33 0.037(4) 0.052(4) 0.041(4) -0.001(3) 0.023(4) -0.002(3)
O2 0.073(4) 0.058(4) 0.046(3) -0.001(3) 0.032(3) 0.010(3)
C35 0.048(4) 0.054(5) 0.033(4) 0.005(4) 0.018(4) 0.001(4)
O6 0.081(4) 0.047(3) 0.084(5) 0.020(3) 0.053(4) 0.011(3)
O5 0.081(5) 0.059(4) 0.173(9) -0.053(5) 0.089(6) -0.027(4)
C84 0.111(11) 0.068(8) 0.109(12) -0.015(7) 0.047(10) 0.030(8)
C86 0.084(7) 0.053(6) 0.070(6) 0.016(5) 0.043(6) 0.019(5)
C85 0.083(8) 0.041(5) 0.058(6) 0.016(4) 0.005(6) -0.002(5)
C81 0.053(5) 0.052(5) 0.072(6) 0.000(4) 0.037(5) -0.005(4)
C82 0.088(7) 0.059(6) 0.051(5) -0.009(4) 0.031(5) -0.024(5)
C83 0.111(10) 0.057(6) 0.076(7) -0.010(5) 0.050(7) -0.004(7)

loop_
_atom_type_symbol
_atom_type_description
_atom_type_scat_dispersion_real
_atom_type_scat_dispersion_imag
_atom_type_scat_source
C C 0.0033 0.0016 'International Tables Vol C Tables 4.2.6.8 and 6.1.1.4'
H H 0.0000 0.0000 'International Tables Vol C Tables 4.2.6.8 and 6.1.1.4'
N N 0.0061 0.0033 'International Tables Vol C Tables 4.2.6.8 and 6.1.1.4'
O O 0.0106 0.0060 'International Tables Vol C Tables 4.2.6.8 and 6.1.1.4'
Cu Cu 0.3201 1.2651 'International Tables Vol C Tables 4.2.6.8 and 6.1.1.4'
Se Se -0.0929 2.2259 'International Tables Vol C Tables 4.2.6.8 and 6.1.1.4'

loop_
_geom_angle_atom_site_label_1
_geom_angle_atom_site_label_2
_geom_angle_atom_site_label_3
_geom_angle
O3 Se1 O4 111.1(3)
O3 Se1 O2 109.2(3)
O4 Se1 O2 110.7(4)
O3 Se1 O1 105.2(3)
O4 Se1 O1 111.7(3)
O2 Se1 O1 108.8(3)
O1 Cu1 N3 92.6(2)
O1 Cu1 N1 98.4(2)
N3 Cu1 N1 167.50(19)
O1 Cu1 N4 150.2(2)
N3 Cu1 N4 80.7(2)
N1 Cu1 N4 92.3(2)
O1 Cu1 N2 105.6(2)
N3 Cu1 N2 91.9(2)
N1 Cu1 N2 79.6(2)
N4 Cu1 N2 103.60(17)
Se1 O1 Cu1 128.6(3)
C18 N4 C4 118.0(6)
C18 N4 Cu1 131.1(5)
C4 N4 Cu1 110.8(4)
N4 C4 C24 123.6(6)
N4 C4 C17 117.0(6)
C24 C4 C17 119.3(6)
C30 N3 C17 118.7(6)
C30 N3 Cu1 127.7(5)
C17 N3 Cu1 113.1(4)
C33 N1 C21 117.9(6)
C33 N1 Cu1 127.7(5)
C21 N1 Cu1 114.0(4)
C19 N2 C11 118.6(6)
C19 N2 Cu1 132.5(5)
C11 N2 Cu1 108.5(4)
C25 C10 C24 121.7(7)
N2 C11 C27 122.2(6)
N2 C11 C21 118.1(6)
C27 C11 C21 119.7(6)
C32 C12 C24 119.9(7)
C16 C13 C23 119.5(6)
C26 C14 C27 122.4(8)
C35 C15 C27 119.8(8)
C13 C16 C30 119.7(7)
N3 C17 C23 122.2(6)
N3 C17 C4 116.3(5)
C23 C17 C4 121.5(6)
N4 C18 C32 121.6(7)
N2 C19 C35 123.6(7)
N1 C21 C31 122.1(7)
N1 C21 C11 117.8(6)
C31 C21 C11 120.0(7)
C13 C23 C17 117.9(7)
C13 C23 C25 124.8(6)
C17 C23 C25 117.3(6)
C12 C24 C4 116.5(6)
C12 C24 C10 124.9(7)
C4 C24 C10 118.6(7)
C10 C25 C23 121.4(6)
C14 C26 C31 121.2(7)
C15 C27 C14 124.5(8)
C15 C27 C11 117.2(7)
C14 C27 C11 118.3(7)
C29 C28 C31 119.8(7)
C33 C29 C28 118.9(8)
N3 C30 C16 122.0(7)
C28 C31 C21 117.7(7)
C28 C31 C26 124.0(7)
C21 C31 C26 118.4(7)
C12 C32 C18 120.3(7)
N1 C33 C29 123.6(8)
C15 C35 C19 118.7(7)
C83 C84 C85 109.3(10)
C85 C86 C81 109.0(9)
C86 C85 C84 111.5(10)
O6 C81 C82 113.5(7)
O6 C81 C86 107.8(8)
C82 C81 C86 109.3(9)
O5 C82 C81 118.0(9)
O5 C82 C83 109.2(10)
C81 C82 C83 110.5(9)
C82 C83 C84 110.6(10)

loop_
_geom_bond_atom_site_label_1
_geom_bond_atom_site_label_2
_geom_bond_distance
Se1 O3 1.611(5)
Se1 O4 1.617(6)
Se1 O2 1.645(5)
Se1 O1 1.654(5)
Cu1 O1 1.943(5)
Cu1 N3 2.006(5)
Cu1 N1 2.011(5)
Cu1 N4 2.089(6)
Cu1 N2 2.210(6)
N4 C18 1.327(8)
N4 C4 1.352(8)
C4 C24 1.421(9)
C4 C17 1.430(9)
N3 C30 1.326(8)
N3 C17 1.367(8)
N1 C33 1.324(9)
N1 C21 1.376(9)
N2 C19 1.308(9)
N2 C11 1.355(8)
C10 C25 1.354(12)
C10 C24 1.422(10)
C11 C27 1.423(10)
C11 C21 1.425(10)
C12 C32 1.356(11)
C12 C24 1.391(10)
C13 C16 1.367(11)
C13 C23 1.394(11)
C14 C26 1.313(13)
C14 C27 1.417(11)
C15 C35 1.378(12)
C15 C27 1.395(11)
C16 C30 1.400(10)
C17 C23 1.401(9)
C18 C32 1.413(10)
C19 C35 1.398(11)
C21 C31 1.395(9)
C23 C25 1.453(10)
C26 C31 1.454(12)
C28 C29 1.384(12)
C28 C31 1.391(11)
C29 C33 1.372(11)
O6 C81 1.377(11)
O5 C82 1.399(12)
C84 C83 1.508(17)
C84 C85 1.509(16)
C86 C85 1.461(15)
C86 C81 1.556(13)
C81 C82 1.480(13)
C82 C83 1.485(13)
